data_7716875
loop_
_publ_author_name
'Birara, Sunita'
'Saini, Shalu'
'Majumder, Moumita'
'Tiwari, Shree Prakash'
'Metre, Ramesh K.'

_publ_section_title
;
 A solution-processable benzothiazole-substituted formazanate zinc(II)
 complex designed for a robust resistive memory device.
;
_journal_issue 36
_journal_name_full 'Dalton transactions (Cambridge, England : 2003)'
_journal_page_first 15338
_journal_page_last 15349
_journal_paper_doi 10.1039/d4dt01640h
_journal_volume 53
_journal_year 2024
_chemical_formula_moiety 'C54 H34 Cl2 N10 O2 S2 Zn'
_chemical_formula_sum 'C54 H34 Cl2 N10 O2 S2 Zn'
_chemical_formula_weight 1055.30
_chemical_name_systematic 1
_space_group_crystal_system monoclinic
_space_group_IT_number 14
_space_group_name_Hall '-P 2yn'
_space_group_name_H-M_alt 'P 1 21/n 1'
_atom_sites_solution_hydrogens geom
_atom_sites_solution_primary dual
_audit_creation_date 2023-10-03
_audit_creation_method
;
Olex2 1.3
(compiled 2020.11.12 svn.r5f609507 for OlexSys, GUI svn.r6272)
;
_audit_update_record
;
2024-05-17 deposited with the CCDC.	2024-08-22 downloaded from the CCDC.
;
_cell_angle_alpha 90
_cell_angle_beta 111.5770(10)
_cell_angle_gamma 90
_cell_formula_units_Z 4
_cell_length_a 11.2270(4)
_cell_length_b 31.2653(9)
_cell_length_c 14.0665(5)
_cell_measurement_reflns_used 9856
_cell_measurement_temperature 100
_cell_measurement_theta_max 28.23
_cell_measurement_theta_min 2.35
_cell_volume 4591.6(3)
_computing_cell_refinement 'SAINT V8.40B (?, 2016)'
_computing_data_reduction 'SAINT V8.40B (?, 2016)'
_computing_molecular_graphics 'Olex2 1.3 (Dolomanov et al., 2009)'
_computing_publication_material 'Olex2 1.3 (Dolomanov et al., 2009)'
_computing_structure_refinement 'SHELXL 2018/3 (Sheldrick, 2015)'
_computing_structure_solution 'SHELXT 2018/2 (Sheldrick, 2018)'
_diffrn_ambient_temperature 100
_diffrn_measured_fraction_theta_full 0.999
_diffrn_measured_fraction_theta_max 0.999
_diffrn_measurement_device_type 'Bruker APEX-II CCD'
_diffrn_measurement_method '\f and \w scans'
_diffrn_radiation_type MoK\a
_diffrn_radiation_wavelength 0.71073
_diffrn_reflns_av_R_equivalents 0.0434
_diffrn_reflns_av_unetI/netI 0.0275
_diffrn_reflns_Laue_measured_fraction_full 0.999
_diffrn_reflns_Laue_measured_fraction_max 0.999
_diffrn_reflns_limit_h_max 14
_diffrn_reflns_limit_h_min -14
_diffrn_reflns_limit_k_max 41
_diffrn_reflns_limit_k_min -38
_diffrn_reflns_limit_l_max 18
_diffrn_reflns_limit_l_min -18
_diffrn_reflns_number 78484
_diffrn_reflns_point_group_measured_fraction_full 0.999
_diffrn_reflns_point_group_measured_fraction_max 0.999
_diffrn_reflns_theta_full 25.242
_diffrn_reflns_theta_max 28.291
_diffrn_reflns_theta_min 2.057
_diffrn_source_current 1.0
_diffrn_source_power 0.05
_diffrn_source_voltage 50.0
_diffrn_standards_number 0
_exptl_absorpt_coefficient_mu 0.800
_exptl_absorpt_correction_T_max 0.7457
_exptl_absorpt_correction_T_min 0.6117
_exptl_absorpt_correction_type none
_exptl_absorpt_process_details
;
SADABS-2016/2 (Bruker,2016/2) was used for absorption correction.
wR2(int) was 0.1254 before and 0.0488 after correction.
The Ratio of minimum to maximum transmission is 0.8203.
The \l/2 correction factor is Not present.
;
_exptl_crystal_colour 'metallic bluish blue'
_exptl_crystal_colour_lustre metallic
_exptl_crystal_colour_modifier bluish
_exptl_crystal_colour_primary blue
_exptl_crystal_density_diffrn 1.527
_exptl_crystal_description plate
_exptl_crystal_F_000 2160
_exptl_crystal_size_max 0.26
_exptl_crystal_size_mid 0.23
_exptl_crystal_size_min 0.22
_refine_diff_density_max 0.667
_refine_diff_density_min -0.461
_refine_diff_density_rms 0.064
_refine_ls_extinction_method none
_refine_ls_goodness_of_fit_ref 1.050
_refine_ls_hydrogen_treatment constr
_refine_ls_matrix_type full
_refine_ls_number_parameters 640
_refine_ls_number_reflns 11378
_refine_ls_number_restraints 0
_refine_ls_restrained_S_all 1.050
_refine_ls_R_factor_all 0.0459
_refine_ls_R_factor_gt 0.0373
_refine_ls_shift/su_max 0.003
_refine_ls_shift/su_mean 0.000
_refine_ls_structure_factor_coef Fsqd
_refine_ls_weighting_details 'w=1/[\s^2^(Fo^2^)+(0.0371P)^2^+4.7932P] where P=(Fo^2^+2Fc^2^)/3'
_refine_ls_weighting_scheme calc
_refine_ls_wR_factor_gt 0.0887
_refine_ls_wR_factor_ref 0.0925
_reflns_Friedel_coverage 0.000
_reflns_number_gt 9839
_reflns_number_total 11378
_reflns_threshold_expression 'I > 2\s(I)'
_cod_data_source_file d4dt01640h2.cif
_cod_data_source_block 1
_cod_depositor_comments 'Adding full bibliography for 7716875.cif.'
_cod_database_code 7716875
_shelx_shelxl_version_number 2018/3
_shelx_space_group_comment
;
The symmetry employed for this shelxl refinement is uniquely defined
by the following loop, which should always be used as a source of
symmetry information in preference to the above space-group names.
They are only intended as comments.
;
_shelx_estimated_absorpt_t_max 0.844
_shelx_estimated_absorpt_t_min 0.819
_olex2_refinement_description
;
1.a Aromatic/amide H refined with riding coordinates:
 C17(H17), C43(H43), C16(H16), C32(H32), C10(H10), C2(H2), C37(H37), C14(H14),
 C38(H38), C44(H44), C31(H31), C19(H19), C30(H30), C46(H46), C29(H29), C50(H50),
  C52(H52), C54(H54), C41(H41), C40(H40), C23(H23), C5(H5), C11(H11), C51(H51),
 C27(H27), C39(H39), C3(H3), C53(H53), C13(H13), C24(H24), C4(H4), C12(H12),
 C26(H26), C25(H25)
;
_olex2_submission_special_instructions 'No special instructions were received'

loop_
_space_group_symop_operation_xyz
'x, y, z'
'-x+1/2, y+1/2, -z+1/2'
'-x, -y, -z'
'x-1/2, -y-1/2, z-1/2'

loop_
_atom_site_label
_atom_site_type_symbol
_atom_site_fract_x
_atom_site_fract_y
_atom_site_fract_z
_atom_site_U_iso_or_equiv
_atom_site_adp_type
_atom_site_occupancy
_atom_site_site_symmetry_order
_atom_site_calc_flag
_atom_site_refinement_flags_posn
_atom_site_refinement_flags_adp
_atom_site_refinement_flags_occupancy
_atom_site_disorder_assembly
_atom_site_disorder_group
Zn1 Zn 0.34437(2) 0.61507(2) 0.38065(2) 0.01523(6) Uani 1 1 d . . . . .
S2 S 0.27958(5) 0.50183(2) 0.55281(4) 0.01851(10) Uani 1 1 d . . . . .
Cl1 Cl -0.19581(5) 0.48389(2) 0.00217(4) 0.02918(12) Uani 1 1 d . . . . .
S1 S 0.56894(5) 0.71037(2) 0.61722(4) 0.02434(11) Uani 1 1 d . . . . .
Cl2 Cl 0.51770(6) 0.77495(2) 0.05464(5) 0.03399(13) Uani 1 1 d . . . . .
O2 O 0.62287(14) 0.59955(5) 0.08927(11) 0.0228(3) Uani 1 1 d . . . . .
N8 N 0.39302(14) 0.55311(5) 0.35263(11) 0.0149(3) Uani 1 1 d . . . . .
O1 O -0.16181(14) 0.66182(5) 0.04727(12) 0.0282(3) Uani 1 1 d . . . . .
N10 N 0.41898(15) 0.61912(5) 0.25358(12) 0.0157(3) Uani 1 1 d . . . . .
N9 N 0.45514(14) 0.58359(5) 0.22846(12) 0.0157(3) Uani 1 1 d . . . . .
N3 N 0.27115(14) 0.67604(5) 0.38818(12) 0.0159(3) Uani 1 1 d . . . . .
N6 N 0.30340(15) 0.57808(5) 0.48938(12) 0.0164(3) Uani 1 1 d . . . . .
N7 N 0.36770(15) 0.52090(5) 0.40535(12) 0.0160(3) Uani 1 1 d . . . . .
N1 N 0.49865(15) 0.64618(5) 0.49217(12) 0.0171(3) Uani 1 1 d . . . . .
N2 N 0.34655(15) 0.70330(5) 0.45829(12) 0.0180(3) Uani 1 1 d . . . . .
N4 N 0.08425(15) 0.65402(5) 0.25924(12) 0.0166(3) Uani 1 1 d . . . . .
N5 N 0.13833(15) 0.61766(5) 0.26538(12) 0.0166(3) Uani 1 1 d . . . . .
C35 C 0.43212(17) 0.54670(6) 0.27609(13) 0.0151(3) Uani 1 1 d . . . . .
C34 C 0.32299(17) 0.53729(6) 0.47585(14) 0.0157(3) Uani 1 1 d . . . . .
C15 C 0.06046(17) 0.58711(6) 0.19497(14) 0.0163(3) Uani 1 1 d . . . . .
C48 C 0.63096(18) 0.61832(6) 0.16669(14) 0.0175(4) Uani 1 1 d . . . . .
C17 C 0.00697(19) 0.51230(6) 0.16262(16) 0.0214(4) Uani 1 1 d . . . . .
H17 H 0.023720 0.483707 0.180858 0.026 Uiso 1 1 calc R U . . .
C49 C 0.73408(18) 0.60921(6) 0.26762(15) 0.0188(4) Uani 1 1 d . . . . .
C9 C 0.08214(18) 0.72615(6) 0.32200(14) 0.0181(4) Uani 1 1 d . . . . .
C43 C 0.37862(19) 0.69247(6) 0.20303(15) 0.0211(4) Uani 1 1 d . . . . .
H43 H 0.316935 0.692409 0.232621 0.025 Uiso 1 1 calc R U . . .
C42 C 0.44929(18) 0.65546(6) 0.20605(14) 0.0165(3) Uani 1 1 d . . . . .
C8 C 0.15329(17) 0.68588(6) 0.32796(14) 0.0164(3) Uani 1 1 d . . . . .
C28 C 0.25763(17) 0.58359(6) 0.56780(14) 0.0167(3) Uani 1 1 d . . . . .
C7 C 0.46145(18) 0.68413(6) 0.51065(14) 0.0170(3) Uani 1 1 d . . . . .
C16 C 0.08405(18) 0.54423(6) 0.22235(15) 0.0203(4) Uani 1 1 d . . . . .
H16 H 0.152506 0.536957 0.281534 0.024 Uiso 1 1 calc R U . . .
C33 C 0.23825(18) 0.54527(6) 0.61232(14) 0.0180(4) Uani 1 1 d . . . . .
C1 C 0.61620(18) 0.63492(6) 0.56603(14) 0.0181(4) Uani 1 1 d . . . . .
C6 C 0.67029(18) 0.66650(6) 0.64106(15) 0.0209(4) Uani 1 1 d . . . . .
C36 C 0.45408(17) 0.50595(6) 0.23197(14) 0.0168(3) Uani 1 1 d . . . . .
C32 C 0.19296(19) 0.54541(6) 0.69227(15) 0.0215(4) Uani 1 1 d . . . . .
H32 H 0.181060 0.519950 0.721818 0.026 Uiso 1 1 calc R U . . .
C10 C 0.14175(19) 0.76390(6) 0.37047(15) 0.0209(4) Uani 1 1 d . . . . .
H10 H 0.229177 0.763948 0.408789 0.025 Uiso 1 1 calc R U . . .
C2 C 0.6794(2) 0.59630(7) 0.57222(16) 0.0243(4) Uani 1 1 d . . . . .
H2 H 0.644266 0.575054 0.523682 0.029 Uiso 1 1 calc R U . . .
C22 C 0.03180(19) 0.65912(6) 0.01539(15) 0.0222(4) Uani 1 1 d . . . . .
C37 C 0.4177(2) 0.46650(6) 0.25989(16) 0.0232(4) Uani 1 1 d . . . . .
H37 H 0.381231 0.465466 0.309434 0.028 Uiso 1 1 calc R U . . .
C20 C -0.04050(17) 0.59811(6) 0.10302(14) 0.0181(4) Uani 1 1 d . . . . .
C14 C -0.05096(19) 0.72683(7) 0.26542(16) 0.0237(4) Uani 1 1 d . . . . .
H14 H -0.092483 0.702076 0.233393 0.028 Uiso 1 1 calc R U . . .
C38 C 0.4358(2) 0.42871(6) 0.21415(16) 0.0247(4) Uani 1 1 d . . . . .
H38 H 0.410791 0.402743 0.233220 0.030 Uiso 1 1 calc R U . . .
C47 C 0.54364(18) 0.65561(6) 0.16218(14) 0.0167(3) Uani 1 1 d . . . . .
C44 C 0.3991(2) 0.72940(6) 0.15641(16) 0.0242(4) Uani 1 1 d . . . . .
H44 H 0.351734 0.754000 0.154424 0.029 Uiso 1 1 calc R U . . .
C31 C 0.16623(19) 0.58431(7) 0.72644(15) 0.0225(4) Uani 1 1 d . . . . .
H31 H 0.136052 0.585059 0.779762 0.027 Uiso 1 1 calc R U . . .
C19 C -0.11842(18) 0.56585(6) 0.04418(15) 0.0203(4) Uani 1 1 d . . . . .
H19 H -0.185896 0.572661 -0.016052 0.024 Uiso 1 1 calc R U . . .
C18 C -0.09561(18) 0.52362(6) 0.07518(15) 0.0203(4) Uani 1 1 d . . . . .
C30 C 0.18395(19) 0.62263(6) 0.68192(15) 0.0227(4) Uani 1 1 d . . . . .
H30 H 0.164232 0.648453 0.705501 0.027 Uiso 1 1 calc R U . . .
C46 C 0.56381(19) 0.69260(6) 0.11530(15) 0.0202(4) Uani 1 1 d . . . . .
H46 H 0.625440 0.693024 0.085662 0.024 Uiso 1 1 calc R U . . .
C29 C 0.23046(19) 0.62271(6) 0.60317(15) 0.0207(4) Uani 1 1 d . . . . .
H29 H 0.243261 0.648287 0.574556 0.025 Uiso 1 1 calc R U . . .
C50 C 0.75764(19) 0.63645(6) 0.35119(16) 0.0233(4) Uani 1 1 d . . . . .
H50 H 0.708363 0.660964 0.344846 0.028 Uiso 1 1 calc R U . . .
C52 C 0.9275(2) 0.59054(7) 0.45333(17) 0.0277(4) Uani 1 1 d . . . . .
H52 H 0.991184 0.583889 0.515825 0.033 Uiso 1 1 calc R U . . .
C21 C -0.06366(19) 0.64254(6) 0.05828(15) 0.0213(4) Uani 1 1 d . . . . .
C54 C 0.81015(19) 0.57303(7) 0.27767(16) 0.0229(4) Uani 1 1 d . . . . .
H54 H 0.796330 0.554996 0.222046 0.028 Uiso 1 1 calc R U . . .
C41 C 0.51035(18) 0.50645(6) 0.15782(14) 0.0180(4) Uani 1 1 d . . . . .
H41 H 0.536143 0.532230 0.138520 0.022 Uiso 1 1 calc R U . . .
C40 C 0.52756(19) 0.46832(6) 0.11314(15) 0.0222(4) Uani 1 1 d . . . . .
H40 H 0.564638 0.468908 0.063924 0.027 Uiso 1 1 calc R U . . .
C23 C 0.1322(2) 0.63398(7) 0.00950(16) 0.0261(4) Uani 1 1 d . . . . .
H23 H 0.144934 0.606553 0.037000 0.031 Uiso 1 1 calc R U . . .
C45 C 0.4916(2) 0.72891(6) 0.11294(15) 0.0224(4) Uani 1 1 d . . . . .
C5 C 0.7868(2) 0.65991(7) 0.72127(16) 0.0270(4) Uani 1 1 d . . . . .
H5 H 0.821746 0.680974 0.770334 0.032 Uiso 1 1 calc R U . . .
C11 C 0.0713(2) 0.80117(7) 0.36168(16) 0.0249(4) Uani 1 1 d . . . . .
H11 H 0.111882 0.826030 0.393846 0.030 Uiso 1 1 calc R U . . .
C51 C 0.8550(2) 0.62692(7) 0.44409(17) 0.0281(4) Uani 1 1 d . . . . .
H51 H 0.870903 0.645087 0.499766 0.034 Uiso 1 1 calc R U . . .
C27 C 0.0141(2) 0.70027(7) -0.02635(17) 0.0288(5) Uani 1 1 d . . . . .
H27 H -0.051986 0.717340 -0.022806 0.035 Uiso 1 1 calc R U . . .
C39 C 0.4902(2) 0.42953(6) 0.14103(15) 0.0233(4) Uani 1 1 d . . . . .
H39 H 0.501819 0.404279 0.110587 0.028 Uiso 1 1 calc R U . . .
C3 C 0.7957(2) 0.58980(7) 0.65179(17) 0.0279(4) Uani 1 1 d . . . . .
H3 H 0.838957 0.564090 0.655856 0.034 Uiso 1 1 calc R U . . .
C53 C 0.9065(2) 0.56392(7) 0.37071(17) 0.0274(4) Uani 1 1 d . . . . .
H53 H 0.957156 0.539739 0.377360 0.033 Uiso 1 1 calc R U . . .
C13 C -0.1201(2) 0.76438(7) 0.25747(18) 0.0292(5) Uani 1 1 d . . . . .
H13 H -0.207689 0.764658 0.219884 0.035 Uiso 1 1 calc R U . . .
C24 C 0.2120(2) 0.64958(8) -0.03662(17) 0.0327(5) Uani 1 1 d . . . . .
H24 H 0.278324 0.632670 -0.040336 0.039 Uiso 1 1 calc R U . . .
C4 C 0.8493(2) 0.62142(7) 0.72636(17) 0.0292(5) Uani 1 1 d . . . . .
H4 H 0.927127 0.616407 0.779361 0.035 Uiso 1 1 calc R U . . .
C12 C -0.0590(2) 0.80160(7) 0.30538(18) 0.0299(5) Uani 1 1 d . . . . .
H12 H -0.105722 0.826680 0.299562 0.036 Uiso 1 1 calc R U . . .
C26 C 0.0951(2) 0.71574(8) -0.07321(19) 0.0370(5) Uani 1 1 d . . . . .
H26 H 0.082822 0.743037 -0.101471 0.044 Uiso 1 1 calc R U . . .
C25 C 0.1938(3) 0.69052(8) -0.07766(19) 0.0374(6) Uani 1 1 d . . . . .
H25 H 0.248447 0.701011 -0.108340 0.045 Uiso 1 1 calc R U . . .

loop_
_atom_site_aniso_label
_atom_site_aniso_U_11
_atom_site_aniso_U_22
_atom_site_aniso_U_33
_atom_site_aniso_U_23
_atom_site_aniso_U_13
_atom_site_aniso_U_12
Zn1 0.01685(11) 0.01158(10) 0.01672(11) -0.00069(8) 0.00554(8) 0.00067(7)
S2 0.0247(2) 0.0142(2) 0.0192(2) 0.00159(16) 0.01116(19) 0.00210(17)
Cl1 0.0232(2) 0.0253(3) 0.0343(3) -0.0114(2) 0.0050(2) -0.00672(19)
S1 0.0219(2) 0.0189(2) 0.0238(2) -0.00600(18) -0.00143(19) 0.00102(18)
Cl2 0.0471(3) 0.0189(2) 0.0445(3) 0.0111(2) 0.0268(3) 0.0033(2)
O2 0.0270(7) 0.0236(7) 0.0198(7) -0.0021(6) 0.0110(6) 0.0014(6)
N8 0.0135(7) 0.0146(7) 0.0156(7) 0.0006(6) 0.0042(6) -0.0004(5)
O1 0.0204(7) 0.0272(8) 0.0325(8) 0.0023(6) 0.0045(6) 0.0065(6)
N10 0.0157(7) 0.0141(7) 0.0169(7) 0.0006(6) 0.0055(6) 0.0006(6)
N9 0.0148(7) 0.0155(7) 0.0157(7) -0.0007(6) 0.0042(6) 0.0003(6)
N3 0.0156(7) 0.0156(7) 0.0162(7) -0.0002(6) 0.0054(6) -0.0002(6)
N6 0.0163(7) 0.0158(7) 0.0172(7) -0.0010(6) 0.0062(6) 0.0001(6)
N7 0.0178(7) 0.0132(7) 0.0172(7) 0.0018(6) 0.0067(6) 0.0015(6)
N1 0.0158(7) 0.0167(7) 0.0177(7) -0.0006(6) 0.0048(6) -0.0005(6)
N2 0.0166(8) 0.0155(7) 0.0192(8) -0.0028(6) 0.0034(6) -0.0015(6)
N4 0.0160(7) 0.0158(7) 0.0178(7) 0.0000(6) 0.0059(6) 0.0004(6)
N5 0.0162(7) 0.0148(7) 0.0176(7) 0.0003(6) 0.0049(6) -0.0003(6)
C35 0.0138(8) 0.0151(8) 0.0152(8) -0.0002(6) 0.0039(7) 0.0001(6)
C34 0.0158(8) 0.0147(8) 0.0151(8) 0.0012(6) 0.0037(7) -0.0003(6)
C15 0.0142(8) 0.0163(8) 0.0178(9) -0.0015(7) 0.0053(7) -0.0003(6)
C48 0.0189(9) 0.0165(9) 0.0200(9) 0.0004(7) 0.0105(7) -0.0020(7)
C17 0.0212(9) 0.0155(9) 0.0266(10) -0.0018(7) 0.0077(8) -0.0006(7)
C49 0.0173(9) 0.0186(9) 0.0206(9) 0.0013(7) 0.0071(7) -0.0014(7)
C9 0.0181(9) 0.0167(9) 0.0194(9) 0.0004(7) 0.0070(7) 0.0022(7)
C43 0.0239(10) 0.0188(9) 0.0234(10) 0.0018(7) 0.0118(8) 0.0024(7)
C42 0.0174(9) 0.0152(8) 0.0158(8) 0.0005(7) 0.0049(7) -0.0003(7)
C8 0.0170(9) 0.0142(8) 0.0187(9) 0.0006(7) 0.0072(7) -0.0004(7)
C28 0.0141(8) 0.0198(9) 0.0150(8) -0.0007(7) 0.0040(7) 0.0000(7)
C7 0.0173(9) 0.0161(8) 0.0168(8) -0.0030(7) 0.0051(7) -0.0035(7)
C16 0.0169(9) 0.0199(9) 0.0219(9) 0.0003(7) 0.0048(7) 0.0000(7)
C33 0.0182(9) 0.0176(9) 0.0178(9) -0.0011(7) 0.0061(7) 0.0026(7)
C1 0.0157(9) 0.0206(9) 0.0172(9) 0.0012(7) 0.0051(7) -0.0002(7)
C6 0.0188(9) 0.0199(9) 0.0222(9) 0.0004(7) 0.0055(8) -0.0008(7)
C36 0.0156(8) 0.0166(9) 0.0165(8) -0.0017(7) 0.0039(7) 0.0013(7)
C32 0.0235(10) 0.0221(10) 0.0197(9) 0.0035(7) 0.0088(8) 0.0022(7)
C10 0.0192(9) 0.0201(9) 0.0207(9) -0.0005(7) 0.0040(7) 0.0018(7)
C2 0.0236(10) 0.0229(10) 0.0263(10) -0.0006(8) 0.0090(8) 0.0008(8)
C22 0.0225(10) 0.0209(9) 0.0181(9) -0.0018(7) 0.0015(8) -0.0012(7)
C37 0.0319(11) 0.0188(9) 0.0230(10) -0.0020(7) 0.0148(9) -0.0020(8)
C20 0.0146(8) 0.0199(9) 0.0177(9) -0.0014(7) 0.0036(7) 0.0012(7)
C14 0.0185(9) 0.0216(10) 0.0285(10) -0.0024(8) 0.0058(8) 0.0010(7)
C38 0.0362(12) 0.0133(9) 0.0263(10) -0.0008(7) 0.0137(9) -0.0036(8)
C47 0.0183(9) 0.0157(8) 0.0150(8) 0.0002(7) 0.0048(7) 0.0006(7)
C44 0.0281(11) 0.0172(9) 0.0279(10) 0.0031(8) 0.0110(9) 0.0049(8)
C31 0.0213(9) 0.0292(10) 0.0185(9) -0.0026(8) 0.0091(8) 0.0010(8)
C19 0.0169(9) 0.0215(9) 0.0189(9) -0.0041(7) 0.0024(7) 0.0014(7)
C18 0.0174(9) 0.0207(9) 0.0233(9) -0.0083(7) 0.0080(8) -0.0042(7)
C30 0.0219(10) 0.0220(10) 0.0240(10) -0.0060(8) 0.0083(8) 0.0014(7)
C46 0.0211(9) 0.0206(9) 0.0205(9) 0.0015(7) 0.0096(8) -0.0016(7)
C29 0.0202(9) 0.0180(9) 0.0240(10) -0.0027(7) 0.0083(8) -0.0011(7)
C50 0.0221(10) 0.0203(10) 0.0244(10) -0.0022(8) 0.0047(8) -0.0021(7)
C52 0.0177(9) 0.0345(12) 0.0265(11) 0.0052(9) 0.0030(8) -0.0028(8)
C21 0.0187(9) 0.0203(9) 0.0192(9) -0.0022(7) 0.0006(7) 0.0012(7)
C54 0.0228(10) 0.0240(10) 0.0241(10) 0.0013(8) 0.0110(8) 0.0037(8)
C41 0.0200(9) 0.0159(9) 0.0178(9) 0.0012(7) 0.0067(7) 0.0008(7)
C40 0.0253(10) 0.0242(10) 0.0190(9) -0.0012(7) 0.0106(8) 0.0034(8)
C23 0.0274(11) 0.0237(10) 0.0250(10) -0.0027(8) 0.0071(9) 0.0002(8)
C45 0.0284(10) 0.0154(9) 0.0232(10) 0.0047(7) 0.0090(8) -0.0007(7)
C5 0.0235(10) 0.0273(11) 0.0246(10) -0.0023(8) 0.0023(8) -0.0032(8)
C11 0.0273(11) 0.0194(10) 0.0263(10) -0.0031(8) 0.0077(8) 0.0020(8)
C51 0.0258(11) 0.0291(11) 0.0241(10) -0.0037(8) 0.0027(8) -0.0074(8)
C27 0.0285(11) 0.0235(10) 0.0279(11) 0.0005(8) 0.0028(9) -0.0005(8)
C39 0.0307(11) 0.0175(9) 0.0206(9) -0.0048(7) 0.0081(8) 0.0034(8)
C3 0.0254(11) 0.0265(11) 0.0304(11) 0.0036(9) 0.0084(9) 0.0084(8)
C53 0.0216(10) 0.0297(11) 0.0319(11) 0.0073(9) 0.0110(9) 0.0061(8)
C13 0.0178(10) 0.0265(11) 0.0396(12) -0.0032(9) 0.0063(9) 0.0056(8)
C24 0.0348(12) 0.0387(13) 0.0265(11) -0.0071(9) 0.0136(10) -0.0018(10)
C4 0.0174(9) 0.0355(12) 0.0295(11) 0.0063(9) 0.0026(8) 0.0047(8)
C12 0.0266(11) 0.0236(10) 0.0367(12) -0.0012(9) 0.0084(9) 0.0093(8)
C26 0.0413(14) 0.0280(12) 0.0363(13) 0.0068(10) 0.0080(11) -0.0072(10)
C25 0.0423(14) 0.0432(14) 0.0298(12) -0.0025(10) 0.0170(11) -0.0134(11)

loop_
_atom_type_symbol
_atom_type_description
_atom_type_scat_dispersion_real
_atom_type_scat_dispersion_imag
_atom_type_scat_source
C C 0.0033 0.0016 'International Tables Vol C Tables 4.2.6.8 and 6.1.1.4'
H H 0.0000 0.0000 'International Tables Vol C Tables 4.2.6.8 and 6.1.1.4'
Cl Cl 0.1484 0.1585 'International Tables Vol C Tables 4.2.6.8 and 6.1.1.4'
N N 0.0061 0.0033 'International Tables Vol C Tables 4.2.6.8 and 6.1.1.4'
O O 0.0106 0.0060 'International Tables Vol C Tables 4.2.6.8 and 6.1.1.4'
S S 0.1246 0.1234 'International Tables Vol C Tables 4.2.6.8 and 6.1.1.4'
Zn Zn 0.2839 1.4301 'International Tables Vol C Tables 4.2.6.8 and 6.1.1.4'

loop_
_geom_angle_atom_site_label_1
_geom_angle_atom_site_label_2
_geom_angle_atom_site_label_3
_geom_angle
_geom_angle_site_symmetry_1
_geom_angle_site_symmetry_3
_geom_angle_publ_flag
N8 Zn1 N10 72.62(6) . . ?
N8 Zn1 N3 171.26(6) . . ?
N8 Zn1 N6 76.65(6) . . ?
N8 Zn1 N1 111.68(6) . . ?
N8 Zn1 N5 99.53(6) . . ?
N10 Zn1 N5 90.56(6) . . ?
N3 Zn1 N10 104.95(6) . . ?
N3 Zn1 N6 105.63(6) . . ?
N3 Zn1 N1 76.81(6) . . ?
N3 Zn1 N5 71.94(6) . . ?
N6 Zn1 N10 149.24(6) . . ?
N6 Zn1 N1 93.01(6) . . ?
N6 Zn1 N5 95.78(6) . . ?
N1 Zn1 N10 97.02(6) . . ?
N1 Zn1 N5 148.75(6) . . ?
C34 S2 C33 89.27(9) . . ?
C6 S1 C7 89.52(9) . . ?
N7 N8 Zn1 117.94(11) . . ?
C35 N8 Zn1 118.91(12) . . ?
C35 N8 N7 122.61(15) . . ?
N9 N10 Zn1 114.98(11) . . ?
N9 N10 C42 114.20(15) . . ?
C42 N10 Zn1 130.17(12) . . ?
N10 N9 C35 116.71(15) . . ?
N2 N3 Zn1 117.51(11) . . ?
C8 N3 Zn1 119.98(12) . . ?
C8 N3 N2 122.46(16) . . ?
C34 N6 Zn1 109.55(12) . . ?
C34 N6 C28 111.38(15) . . ?
C28 N6 Zn1 139.01(13) . . ?
N8 N7 C34 109.21(14) . . ?
C7 N1 Zn1 109.33(12) . . ?
C7 N1 C1 111.32(16) . . ?
C1 N1 Zn1 137.37(13) . . ?
N3 N2 C7 109.44(15) . . ?
N5 N4 C8 117.14(15) . . ?
N4 N5 Zn1 114.30(12) . . ?
N4 N5 C15 113.32(15) . . ?
C15 N5 Zn1 132.29(12) . . ?
N8 C35 N9 116.06(16) . . ?
N8 C35 C36 129.13(17) . . ?
N9 C35 C36 114.80(15) . . ?
N6 C34 S2 115.24(14) . . ?
N6 C34 N7 126.35(16) . . ?
N7 C34 S2 118.34(13) . . ?
C16 C15 N5 116.64(16) . . ?
C16 C15 C20 119.60(17) . . ?
C20 C15 N5 123.70(16) . . ?
O2 C48 C49 122.58(17) . . ?
O2 C48 C47 120.25(17) . . ?
C49 C48 C47 116.86(16) . . ?
C16 C17 H17 120.5 . . ?
C16 C17 C18 118.96(18) . . ?
C18 C17 H17 120.5 . . ?
C50 C49 C48 121.67(17) . . ?
C54 C49 C48 118.92(17) . . ?
C54 C49 C50 119.39(18) . . ?
C10 C9 C8 122.55(17) . . ?
C10 C9 C14 118.55(17) . . ?
C14 C9 C8 118.89(17) . . ?
C42 C43 H43 119.6 . . ?
C44 C43 H43 119.6 . . ?
C44 C43 C42 120.86(18) . . ?
C43 C42 N10 116.46(16) . . ?
C43 C42 C47 119.67(17) . . ?
C47 C42 N10 123.87(16) . . ?
N3 C8 N4 116.47(16) . . ?
N3 C8 C9 129.00(17) . . ?
N4 C8 C9 114.53(16) . . ?
N6 C28 C33 114.29(16) . . ?
N6 C28 C29 125.83(17) . . ?
C29 C28 C33 119.88(17) . . ?
N1 C7 S1 115.11(14) . . ?
N1 C7 N2 126.48(17) . . ?
N2 C7 S1 118.32(14) . . ?
C15 C16 H16 119.6 . . ?
C17 C16 C15 120.89(18) . . ?
C17 C16 H16 119.6 . . ?
C28 C33 S2 109.73(13) . . ?
C32 C33 S2 129.00(15) . . ?
C32 C33 C28 121.27(17) . . ?
N1 C1 C6 114.26(17) . . ?
C2 C1 N1 126.16(18) . . ?
C2 C1 C6 119.56(18) . . ?
C1 C6 S1 109.75(14) . . ?
C5 C6 S1 128.86(16) . . ?
C5 C6 C1 121.37(18) . . ?
C37 C36 C35 122.09(17) . . ?
C37 C36 C41 118.38(17) . . ?
C41 C36 C35 119.51(16) . . ?
C33 C32 H32 120.9 . . ?
C31 C32 C33 118.28(18) . . ?
C31 C32 H32 120.9 . . ?
C9 C10 H10 119.7 . . ?
C11 C10 C9 120.54(18) . . ?
C11 C10 H10 119.7 . . ?
C1 C2 H2 120.5 . . ?
C1 C2 C3 119.1(2) . . ?
C3 C2 H2 120.5 . . ?
C23 C22 C21 122.58(18) . . ?
C27 C22 C21 118.29(19) . . ?
C27 C22 C23 119.0(2) . . ?
C36 C37 H37 119.7 . . ?
C38 C37 C36 120.67(18) . . ?
C38 C37 H37 119.7 . . ?
C15 C20 C21 124.28(17) . . ?
C19 C20 C15 119.04(17) . . ?
C19 C20 C21 116.45(17) . . ?
C9 C14 H14 119.9 . . ?
C13 C14 C9 120.16(19) . . ?
C13 C14 H14 119.9 . . ?
C37 C38 H38 119.7 . . ?
C39 C38 C37 120.55(18) . . ?
C39 C38 H38 119.7 . . ?
C42 C47 C48 124.09(16) . . ?
C46 C47 C48 116.48(16) . . ?
C46 C47 C42 119.37(17) . . ?
C43 C44 H44 120.6 . . ?
C45 C44 C43 118.75(18) . . ?
C45 C44 H44 120.6 . . ?
C32 C31 H31 119.6 . . ?
C32 C31 C30 120.90(18) . . ?
C30 C31 H31 119.6 . . ?
C20 C19 H19 120.0 . . ?
C18 C19 C20 120.06(18) . . ?
C18 C19 H19 120.0 . . ?
C17 C18 Cl1 119.23(15) . . ?
C19 C18 Cl1 119.44(15) . . ?
C19 C18 C17 121.33(18) . . ?
C31 C30 H30 119.5 . . ?
C29 C30 C31 121.05(18) . . ?
C29 C30 H30 119.5 . . ?
C47 C46 H46 120.1 . . ?
C45 C46 C47 119.72(18) . . ?
C45 C46 H46 120.1 . . ?
C28 C29 H29 120.7 . . ?
C30 C29 C28 118.61(18) . . ?
C30 C29 H29 120.7 . . ?
C49 C50 H50 120.0 . . ?
C51 C50 C49 119.99(19) . . ?
C51 C50 H50 120.0 . . ?
C51 C52 H52 119.7 . . ?
C51 C52 C53 120.5(2) . . ?
C53 C52 H52 119.7 . . ?
O1 C21 C22 121.69(18) . . ?
O1 C21 C20 121.29(18) . . ?
C22 C21 C20 116.53(16) . . ?
C49 C54 H54 120.0 . . ?
C53 C54 C49 119.93(19) . . ?
C53 C54 H54 120.0 . . ?
C36 C41 H41 120.0 . . ?
C40 C41 C36 120.00(17) . . ?
C40 C41 H41 120.0 . . ?
C41 C40 H40 119.5 . . ?
C39 C40 C41 120.94(18) . . ?
C39 C40 H40 119.5 . . ?
C22 C23 H23 119.8 . . ?
C24 C23 C22 120.5(2) . . ?
C24 C23 H23 119.8 . . ?
C44 C45 Cl2 118.96(15) . . ?
C44 C45 C46 121.64(18) . . ?
C46 C45 Cl2 119.40(15) . . ?
C6 C5 H5 120.7 . . ?
C4 C5 C6 118.6(2) . . ?
C4 C5 H5 120.7 . . ?
C10 C11 H11 119.8 . . ?
C12 C11 C10 120.46(19) . . ?
C12 C11 H11 119.8 . . ?
C50 C51 H51 120.1 . . ?
C52 C51 C50 119.9(2) . . ?
C52 C51 H51 120.1 . . ?
C22 C27 H27 119.9 . . ?
C26 C27 C22 120.1(2) . . ?
C26 C27 H27 119.9 . . ?
C38 C39 C40 119.45(18) . . ?
C38 C39 H39 120.3 . . ?
C40 C39 H39 120.3 . . ?
C2 C3 H3 119.4 . . ?
C2 C3 C4 121.1(2) . . ?
C4 C3 H3 119.4 . . ?
C52 C53 C54 120.3(2) . . ?
C52 C53 H53 119.9 . . ?
C54 C53 H53 119.9 . . ?
C14 C13 H13 119.8 . . ?
C14 C13 C12 120.4(2) . . ?
C12 C13 H13 119.8 . . ?
C23 C24 H24 119.9 . . ?
C23 C24 C25 120.1(2) . . ?
C25 C24 H24 119.9 . . ?
C5 C4 C3 120.3(2) . . ?
C5 C4 H4 119.9 . . ?
C3 C4 H4 119.9 . . ?
C11 C12 C13 119.83(19) . . ?
C11 C12 H12 120.1 . . ?
C13 C12 H12 120.1 . . ?
C27 C26 H26 120.1 . . ?
C25 C26 C27 119.9(2) . . ?
C25 C26 H26 120.1 . . ?
C24 C25 H25 119.8 . . ?
C26 C25 C24 120.4(2) . . ?
C26 C25 H25 119.8 . . ?

loop_
_geom_bond_atom_site_label_1
_geom_bond_atom_site_label_2
_geom_bond_distance
_geom_bond_site_symmetry_2
_geom_bond_publ_flag
Zn1 N8 2.0891(15) . ?
Zn1 N10 2.2392(15) . ?
Zn1 N3 2.0939(15) . ?
Zn1 N6 2.0991(16) . ?
Zn1 N1 2.0997(16) . ?
Zn1 N5 2.2864(16) . ?
S2 C34 1.7397(18) . ?
S2 C33 1.7454(19) . ?
Cl1 C18 1.7359(19) . ?
S1 C7 1.7452(19) . ?
S1 C6 1.734(2) . ?
Cl2 C45 1.7344(19) . ?
O2 C48 1.211(2) . ?
N8 N7 1.342(2) . ?
N8 C35 1.319(2) . ?
O1 C21 1.215(2) . ?
N10 N9 1.276(2) . ?
N10 C42 1.422(2) . ?
N9 C35 1.405(2) . ?
N3 N2 1.342(2) . ?
N3 C8 1.319(2) . ?
N6 C34 1.320(2) . ?
N6 C28 1.388(2) . ?
N7 C34 1.365(2) . ?
N1 C7 1.315(2) . ?
N1 C1 1.392(2) . ?
N2 C7 1.366(2) . ?
N4 N5 1.277(2) . ?
N4 C8 1.406(2) . ?
N5 C15 1.422(2) . ?
C35 C36 1.477(2) . ?
C15 C16 1.393(3) . ?
C15 C20 1.413(3) . ?
C48 C49 1.493(3) . ?
C48 C47 1.510(3) . ?
C17 H17 0.9300 . ?
C17 C16 1.384(3) . ?
C17 C18 1.386(3) . ?
C49 C50 1.396(3) . ?
C49 C54 1.393(3) . ?
C9 C8 1.477(2) . ?
C9 C10 1.404(3) . ?
C9 C14 1.411(3) . ?
C43 H43 0.9300 . ?
C43 C42 1.395(3) . ?
C43 C44 1.388(3) . ?
C42 C47 1.408(3) . ?
C28 C33 1.405(3) . ?
C28 C29 1.396(3) . ?
C16 H16 0.9300 . ?
C33 C32 1.394(3) . ?
C1 C6 1.409(3) . ?
C1 C2 1.387(3) . ?
C6 C5 1.393(3) . ?
C36 C37 1.400(3) . ?
C36 C41 1.404(3) . ?
C32 H32 0.9300 . ?
C32 C31 1.381(3) . ?
C10 H10 0.9300 . ?
C10 C11 1.388(3) . ?
C2 H2 0.9300 . ?
C2 C3 1.387(3) . ?
C22 C21 1.502(3) . ?
C22 C23 1.401(3) . ?
C22 C27 1.398(3) . ?
C37 H37 0.9300 . ?
C37 C38 1.395(3) . ?
C20 C19 1.391(3) . ?
C20 C21 1.508(3) . ?
C14 H14 0.9300 . ?
C14 C13 1.389(3) . ?
C38 H38 0.9300 . ?
C38 C39 1.376(3) . ?
C47 C46 1.390(3) . ?
C44 H44 0.9300 . ?
C44 C45 1.385(3) . ?
C31 H31 0.9300 . ?
C31 C30 1.399(3) . ?
C19 H19 0.9300 . ?
C19 C18 1.385(3) . ?
C30 H30 0.9300 . ?
C30 C29 1.388(3) . ?
C46 H46 0.9300 . ?
C46 C45 1.388(3) . ?
C29 H29 0.9300 . ?
C50 H50 0.9300 . ?
C50 C51 1.393(3) . ?
C52 H52 0.9300 . ?
C52 C51 1.377(3) . ?
C52 C53 1.377(3) . ?
C54 H54 0.9300 . ?
C54 C53 1.387(3) . ?
C41 H41 0.9300 . ?
C41 C40 1.394(3) . ?
C40 H40 0.9300 . ?
C40 C39 1.386(3) . ?
C23 H23 0.9300 . ?
C23 C24 1.374(3) . ?
C5 H5 0.9300 . ?
C5 C4 1.382(3) . ?
C11 H11 0.9300 . ?
C11 C12 1.384(3) . ?
C51 H51 0.9300 . ?
C27 H27 0.9300 . ?
C27 C26 1.392(3) . ?
C39 H39 0.9300 . ?
C3 H3 0.9300 . ?
C3 C4 1.405(3) . ?
C53 H53 0.9300 . ?
C13 H13 0.9300 . ?
C13 C12 1.392(3) . ?
C24 H24 0.9300 . ?
C24 C25 1.388(4) . ?
C4 H4 0.9300 . ?
C12 H12 0.9300 . ?
C26 H26 0.9300 . ?
C26 C25 1.380(4) . ?
C25 H25 0.9300 . ?

loop_
_geom_torsion_atom_site_label_1
_geom_torsion_atom_site_label_2
_geom_torsion_atom_site_label_3
_geom_torsion_atom_site_label_4
_geom_torsion
_geom_torsion_site_symmetry_1
_geom_torsion_site_symmetry_2
_geom_torsion_site_symmetry_3
_geom_torsion_site_symmetry_4
_geom_torsion_publ_flag
Zn1 N8 N7 C34 -5.38(18) . . . . ?
Zn1 N8 C35 N9 8.8(2) . . . . ?
Zn1 N8 C35 C36 -170.44(15) . . . . ?
Zn1 N10 N9 C35 5.95(19) . . . . ?
Zn1 N10 C42 C43 -30.1(2) . . . . ?
Zn1 N10 C42 C47 150.63(14) . . . . ?
Zn1 N3 N2 C7 1.08(19) . . . . ?
Zn1 N3 C8 N4 -1.5(2) . . . . ?
Zn1 N3 C8 C9 178.59(15) . . . . ?
Zn1 N6 C34 S2 -174.50(8) . . . . ?
Zn1 N6 C34 N7 2.4(2) . . . . ?
Zn1 N6 C28 C33 174.62(14) . . . . ?
Zn1 N6 C28 C29 -5.1(3) . . . . ?
Zn1 N1 C7 S1 169.04(9) . . . . ?
Zn1 N1 C7 N2 -7.5(2) . . . . ?
Zn1 N1 C1 C6 -163.38(14) . . . . ?
Zn1 N1 C1 C2 15.0(3) . . . . ?
Zn1 N5 C15 C16 30.2(2) . . . . ?
Zn1 N5 C15 C20 -152.52(14) . . . . ?
S2 C33 C32 C31 -179.78(16) . . . . ?
S1 C6 C5 C4 177.86(17) . . . . ?
O2 C48 C49 C50 167.01(19) . . . . ?
O2 C48 C49 C54 -11.7(3) . . . . ?
O2 C48 C47 C42 114.0(2) . . . . ?
O2 C48 C47 C46 -69.0(2) . . . . ?
N8 N7 C34 S2 178.65(12) . . . . ?
N8 N7 C34 N6 1.9(3) . . . . ?
N8 C35 C36 C37 9.0(3) . . . . ?
N8 C35 C36 C41 -172.59(18) . . . . ?
N10 N9 C35 N8 -9.7(2) . . . . ?
N10 N9 C35 C36 169.65(15) . . . . ?
N10 C42 C47 C48 -4.6(3) . . . . ?
N10 C42 C47 C46 178.45(17) . . . . ?
N9 N10 C42 C43 159.76(17) . . . . ?
N9 N10 C42 C47 -19.5(3) . . . . ?
N9 C35 C36 C37 -170.29(18) . . . . ?
N9 C35 C36 C41 8.2(2) . . . . ?
N3 N2 C7 S1 -171.84(12) . . . . ?
N3 N2 C7 N1 4.6(3) . . . . ?
N6 C28 C33 S2 0.1(2) . . . . ?
N6 C28 C33 C32 179.80(17) . . . . ?
N6 C28 C29 C30 179.39(18) . . . . ?
N7 N8 C35 N9 -179.81(15) . . . . ?
N7 N8 C35 C36 0.9(3) . . . . ?
N1 C1 C6 S1 0.7(2) . . . . ?
N1 C1 C6 C5 178.99(18) . . . . ?
N1 C1 C2 C3 -179.09(19) . . . . ?
N2 N3 C8 N4 -178.90(15) . . . . ?
N2 N3 C8 C9 1.2(3) . . . . ?
N4 N5 C15 C16 -153.64(17) . . . . ?
N4 N5 C15 C20 23.7(2) . . . . ?
N5 N4 C8 N3 4.2(2) . . . . ?
N5 N4 C8 C9 -175.85(16) . . . . ?
N5 C15 C16 C17 175.03(17) . . . . ?
N5 C15 C20 C19 -174.09(17) . . . . ?
N5 C15 C20 C21 11.6(3) . . . . ?
C35 N8 N7 C34 -176.84(16) . . . . ?
C35 C36 C37 C38 177.73(19) . . . . ?
C35 C36 C41 C40 -177.82(17) . . . . ?
C34 S2 C33 C28 1.35(14) . . . . ?
C34 S2 C33 C32 -178.32(19) . . . . ?
C34 N6 C28 C33 -2.1(2) . . . . ?
C34 N6 C28 C29 178.20(18) . . . . ?
C15 C20 C19 C18 -0.8(3) . . . . ?
C15 C20 C21 O1 -117.8(2) . . . . ?
C15 C20 C21 C22 70.2(2) . . . . ?
C48 C49 C50 C51 -179.85(18) . . . . ?
C48 C49 C54 C53 -179.98(18) . . . . ?
C48 C47 C46 C45 -176.72(18) . . . . ?
C49 C48 C47 C42 -72.2(2) . . . . ?
C49 C48 C47 C46 104.8(2) . . . . ?
C49 C50 C51 C52 -0.2(3) . . . . ?
C49 C54 C53 C52 -0.1(3) . . . . ?
C9 C10 C11 C12 0.3(3) . . . . ?
C9 C14 C13 C12 -0.2(3) . . . . ?
C43 C42 C47 C48 176.14(18) . . . . ?
C43 C42 C47 C46 -0.8(3) . . . . ?
C43 C44 C45 Cl2 -179.97(16) . . . . ?
C43 C44 C45 C46 -0.2(3) . . . . ?
C42 N10 N9 C35 177.63(15) . . . . ?
C42 C43 C44 C45 -0.1(3) . . . . ?
C42 C47 C46 C45 0.4(3) . . . . ?
C8 N3 N2 C7 178.56(16) . . . . ?
C8 N4 N5 Zn1 -4.63(19) . . . . ?
C8 N4 N5 C15 178.44(15) . . . . ?
C8 C9 C10 C11 179.17(18) . . . . ?
C8 C9 C14 C13 -179.22(19) . . . . ?
C28 N6 C34 S2 3.2(2) . . . . ?
C28 N6 C34 N7 -179.91(17) . . . . ?
C28 C33 C32 C31 0.6(3) . . . . ?
C7 S1 C6 C1 0.42(15) . . . . ?
C7 S1 C6 C5 -177.7(2) . . . . ?
C7 N1 C1 C6 -1.8(2) . . . . ?
C7 N1 C1 C2 176.59(19) . . . . ?
C16 C15 C20 C19 3.2(3) . . . . ?
C16 C15 C20 C21 -171.16(18) . . . . ?
C16 C17 C18 Cl1 -177.91(15) . . . . ?
C16 C17 C18 C19 3.1(3) . . . . ?
C33 S2 C34 N6 -2.70(15) . . . . ?
C33 S2 C34 N7 -179.84(15) . . . . ?
C33 C28 C29 C30 -0.3(3) . . . . ?
C33 C32 C31 C30 0.1(3) . . . . ?
C1 N1 C7 S1 2.1(2) . . . . ?
C1 N1 C7 N2 -174.36(18) . . . . ?
C1 C6 C5 C4 -0.1(3) . . . . ?
C1 C2 C3 C4 0.7(3) . . . . ?
C6 S1 C7 N1 -1.52(16) . . . . ?
C6 S1 C7 N2 175.29(16) . . . . ?
C6 C1 C2 C3 -0.8(3) . . . . ?
C6 C5 C4 C3 0.0(3) . . . . ?
C36 C37 C38 C39 0.3(3) . . . . ?
C36 C41 C40 C39 -0.2(3) . . . . ?
C32 C31 C30 C29 -0.9(3) . . . . ?
C10 C9 C8 N3 11.9(3) . . . . ?
C10 C9 C8 N4 -168.06(17) . . . . ?
C10 C9 C14 C13 0.8(3) . . . . ?
C10 C11 C12 C13 0.2(3) . . . . ?
C2 C1 C6 S1 -177.84(15) . . . . ?
C2 C1 C6 C5 0.5(3) . . . . ?
C2 C3 C4 C5 -0.4(3) . . . . ?
C22 C23 C24 C25 0.1(3) . . . . ?
C22 C27 C26 C25 -0.5(4) . . . . ?
C37 C36 C41 C40 0.7(3) . . . . ?
C37 C38 C39 C40 0.2(3) . . . . ?
C20 C15 C16 C17 -2.4(3) . . . . ?
C20 C19 C18 Cl1 178.68(15) . . . . ?
C20 C19 C18 C17 -2.4(3) . . . . ?
C14 C9 C8 N3 -168.15(19) . . . . ?
C14 C9 C8 N4 11.9(2) . . . . ?
C14 C9 C10 C11 -0.8(3) . . . . ?
C14 C13 C12 C11 -0.3(4) . . . . ?
C47 C48 C49 C50 -6.6(3) . . . . ?
C47 C48 C49 C54 174.67(17) . . . . ?
C47 C46 C45 Cl2 179.81(15) . . . . ?
C47 C46 C45 C44 0.1(3) . . . . ?
C44 C43 C42 N10 -178.66(18) . . . . ?
C44 C43 C42 C47 0.6(3) . . . . ?
C31 C30 C29 C28 1.0(3) . . . . ?
C19 C20 C21 O1 67.7(3) . . . . ?
C19 C20 C21 C22 -104.3(2) . . . . ?
C18 C17 C16 C15 -0.7(3) . . . . ?
C29 C28 C33 S2 179.83(15) . . . . ?
C29 C28 C33 C32 -0.5(3) . . . . ?
C50 C49 C54 C53 1.3(3) . . . . ?
C21 C22 C23 C24 175.59(19) . . . . ?
C21 C22 C27 C26 -175.6(2) . . . . ?
C21 C20 C19 C18 173.94(18) . . . . ?
C54 C49 C50 C51 -1.2(3) . . . . ?
C41 C36 C37 C38 -0.7(3) . . . . ?
C41 C40 C39 C38 -0.2(3) . . . . ?
C23 C22 C21 O1 -167.3(2) . . . . ?
C23 C22 C21 C20 4.7(3) . . . . ?
C23 C22 C27 C26 0.2(3) . . . . ?
C23 C24 C25 C26 -0.5(4) . . . . ?
C51 C52 C53 C54 -1.3(3) . . . . ?
C27 C22 C21 O1 8.3(3) . . . . ?
C27 C22 C21 C20 -179.69(17) . . . . ?
C27 C22 C23 C24 0.0(3) . . . . ?
C27 C26 C25 C24 0.7(4) . . . . ?
C53 C52 C51 C50 1.4(3) . . . . ?
